data_4033301
loop_
_publ_author_name
'Zhang, Haowei'
'Yang, Zhen'
'Zhao, Brian Nlong'
'Li, Guigen'

_publ_section_title
;
 Group-Assisted Purification (GAP) chemistry for Asymmetric Mannich-type
 reaction of chiral N-phosphonyl imines with azlactones leading to
 syntheses of \a-quaternary \a, \b-diamino acid derivatives.
;
_journal_name_full 'The Journal of organic chemistry'
_journal_paper_doi 10.1021/acs.joc.7b02556
_journal_year 2017
_chemical_formula_sum 'C28 H39 Cl2 N4 O4 P'
_chemical_formula_weight 597.50
_chemical_name_systematic
; 
 ? 
;
_space_group_IT_number 19
_symmetry_cell_setting orthorhombic
_symmetry_space_group_name_Hall 'P 2ac 2ab'
_symmetry_space_group_name_H-M 'P 21 21 21'
_atom_sites_solution_hydrogens geom
_atom_sites_solution_primary direct
_atom_sites_solution_secondary difmap
_audit_creation_method SHELXL-97
_cell_angle_alpha 90.00
_cell_angle_beta 90.00
_cell_angle_gamma 90.00
_cell_formula_units_Z 4
_cell_length_a 10.4345(9)
_cell_length_b 17.0184(14)
_cell_length_c 17.4029(15)
_cell_measurement_reflns_used 2900
_cell_measurement_temperature 298(2)
_cell_measurement_theta_max 19.447
_cell_measurement_theta_min 2.384
_cell_volume 3090.4(5)
_computing_cell_refinement 'Bruker SMART'
_computing_data_collection 'Bruker SMART'
_computing_data_reduction 'Bruker SAINT'
_computing_molecular_graphics 'Bruker SHELXTL'
_computing_publication_material 'Bruker SHELXTL'
_computing_structure_refinement 'SHELXL-97 (Sheldrick, 1997)'
_computing_structure_solution 'SHELXS-97 (Sheldrick, 1990)'
_diffrn_ambient_temperature 298(2)
_diffrn_measured_fraction_theta_full 0.999
_diffrn_measured_fraction_theta_max 0.999
_diffrn_measurement_device_type 'CCD area detector'
_diffrn_measurement_method 'phi and omega scans'
_diffrn_radiation_monochromator graphite
_diffrn_radiation_source 'fine-focus sealed tube'
_diffrn_radiation_type MoK\a
_diffrn_radiation_wavelength 0.71073
_diffrn_reflns_av_R_equivalents 0.0820
_diffrn_reflns_av_sigmaI/netI 0.1077
_diffrn_reflns_limit_h_max 12
_diffrn_reflns_limit_h_min -11
_diffrn_reflns_limit_k_max 20
_diffrn_reflns_limit_k_min -20
_diffrn_reflns_limit_l_max 20
_diffrn_reflns_limit_l_min -15
_diffrn_reflns_number 15649
_diffrn_reflns_theta_full 25.02
_diffrn_reflns_theta_max 25.02
_diffrn_reflns_theta_min 2.39
_exptl_absorpt_coefficient_mu 0.300
_exptl_absorpt_correction_T_max 0.9706
_exptl_absorpt_correction_T_min 0.8893
_exptl_absorpt_correction_type multi-scan
_exptl_absorpt_process_details sadabs
_exptl_crystal_density_diffrn 1.284
_exptl_crystal_density_meas 0
_exptl_crystal_density_method 'not measured'
_exptl_crystal_F_000 1264
_exptl_crystal_size_max 0.40
_exptl_crystal_size_mid 0.35
_exptl_crystal_size_min 0.10
_refine_diff_density_max 0.390
_refine_diff_density_min -0.277
_refine_diff_density_rms 0.044
_refine_ls_abs_structure_details 'Flack H D (1983), Acta Cryst. A39, 876-881'
_refine_ls_abs_structure_Flack -0.03(7)
_refine_ls_extinction_method none
_refine_ls_goodness_of_fit_ref 1.017
_refine_ls_hydrogen_treatment mixed
_refine_ls_matrix_type full
_refine_ls_number_parameters 357
_refine_ls_number_reflns 5450
_refine_ls_number_restraints 0
_refine_ls_restrained_S_all 1.017
_refine_ls_R_factor_all 0.1203
_refine_ls_R_factor_gt 0.0531
_refine_ls_shift/su_max 0.000
_refine_ls_shift/su_mean 0.000
_refine_ls_structure_factor_coef Fsqd
_refine_ls_weighting_details 'calc w=1/[\s^2^(Fo^2^)+(0.0130P)^2^+0.0000P] where P=(Fo^2^+2Fc^2^)/3'
_refine_ls_weighting_scheme calc
_refine_ls_wR_factor_gt 0.0654
_refine_ls_wR_factor_ref 0.0739
_reflns_number_gt 2960
_reflns_number_total 5450
_reflns_threshold_expression >2sigma(I)
_cod_data_source_file jo7b02556_si_002.cif
_cod_data_source_block 160524d
_cod_depositor_comments
;
The following automatic conversions were performed:

'_symmetry_cell_setting' value 'Orthorhombic' changed to
'orthorhombic' according to
/home/data/users/saulius/crontab/automatic-downloads/rss-feeds/ACS/lib/dictionaries/cif_core.dic
dictionary named 'cif_core.dic' version 2.4.2 from 2011-04-26.

Automatic conversion script
Id: cif_fix_values 4973 2017-02-22 13:04:09Z antanas 
;
_cod_original_sg_symbol_H-M P2(1)2(1)2(1)
_cod_database_code 4033301

loop_
_symmetry_equiv_pos_as_xyz
'x, y, z'
'-x+1/2, -y, z+1/2'
'-x, y+1/2, -z+1/2'
'x+1/2, -y+1/2, -z'

loop_
_atom_site_label
_atom_site_type_symbol
_atom_site_fract_x
_atom_site_fract_y
_atom_site_fract_z
_atom_site_U_iso_or_equiv
_atom_site_adp_type
_atom_site_occupancy
_atom_site_symmetry_multiplicity
_atom_site_calc_flag
_atom_site_refinement_flags
P1 P 0.41784(9) 0.52702(6) 0.61649(6) 0.0412(2) Uani 1 1 d .
Cl1 Cl 0.57826(13) 0.31193(7) 0.72486(8) 0.1086(5) Uani 1 1 d .
Cl2 Cl 0.85073(13) 0.31555(9) 0.74982(11) 0.1394(7) Uani 1 1 d .
N1 N 0.5024(3) 0.50100(17) 0.54115(15) 0.0447(8) Uani 1 1 d .
N2 N 0.3246(2) 0.44912(15) 0.61425(16) 0.0410(8) Uani 1 1 d .
N3 N 0.4941(2) 0.51801(16) 0.69849(14) 0.0424(8) Uani 1 1 d .
H3 H 0.5080 0.4710 0.7147 0.051 Uiso 1 1 calc R
N4 N 0.5342(3) 0.48933(18) 0.85955(16) 0.0475(9) Uani 1 1 d .
O1 O 0.3672(2) 0.60814(13) 0.61260(13) 0.0505(7) Uani 1 1 d .
O2 O 0.3172(2) 0.49761(16) 0.87049(15) 0.0607(8) Uani 1 1 d .
O3 O 0.2749(2) 0.61190(17) 0.81139(15) 0.0712(9) Uani 1 1 d .
O4 O 0.5158(3) 0.33295(19) 0.92285(17) 0.0781(9) Uani 1 1 d .
C1 C 0.4839(3) 0.4174(2) 0.5240(2) 0.0446(10) Uani 1 1 d .
H1 H 0.5358 0.3866 0.5600 0.053 Uiso 1 1 calc R
C2 C 0.3418(3) 0.4040(2) 0.5433(2) 0.0427(10) Uani 1 1 d .
H2 H 0.2892 0.4277 0.5028 0.051 Uiso 1 1 calc R
C3 C 0.3150(3) 0.3166(2) 0.5459(2) 0.0570(11) Uani 1 1 d .
H3A H 0.3683 0.2919 0.5847 0.068 Uiso 1 1 calc R
H3B H 0.2259 0.3075 0.5592 0.068 Uiso 1 1 calc R
C4 C 0.3435(4) 0.2815(2) 0.4681(2) 0.0699(13) Uani 1 1 d .
H4A H 0.2827 0.3018 0.4309 0.084 Uiso 1 1 calc R
H4B H 0.3327 0.2250 0.4706 0.084 Uiso 1 1 calc R
C5 C 0.4788(4) 0.3002(2) 0.4414(2) 0.0778(14) Uani 1 1 d .
H5A H 0.4896 0.2813 0.3892 0.093 Uiso 1 1 calc R
H5B H 0.5393 0.2723 0.4737 0.093 Uiso 1 1 calc R
C6 C 0.5096(3) 0.3875(2) 0.4438(2) 0.0609(12) Uani 1 1 d .
H6A H 0.5988 0.3960 0.4304 0.073 Uiso 1 1 calc R
H6B H 0.4567 0.4156 0.4071 0.073 Uiso 1 1 calc R
C7 C 0.6259(4) 0.5412(2) 0.5261(2) 0.0607(12) Uani 1 1 d .
H7 H 0.6272 0.5876 0.5595 0.073 Uiso 1 1 calc R
C8 C 0.7432(4) 0.4914(3) 0.5490(2) 0.0937(16) Uani 1 1 d .
H8A H 0.7347 0.4749 0.6015 0.141 Uiso 1 1 calc R
H8B H 0.8197 0.5222 0.5435 0.141 Uiso 1 1 calc R
H8C H 0.7484 0.4461 0.5164 0.141 Uiso 1 1 calc R
C9 C 0.6359(4) 0.5717(2) 0.4442(2) 0.0948(16) Uani 1 1 d .
H9A H 0.6325 0.5283 0.4090 0.142 Uiso 1 1 calc R
H9B H 0.7156 0.5992 0.4379 0.142 Uiso 1 1 calc R
H9C H 0.5660 0.6068 0.4341 0.142 Uiso 1 1 calc R
C10 C 0.2004(3) 0.4504(2) 0.6556(2) 0.0539(11) Uani 1 1 d .
H10 H 0.2006 0.4984 0.6866 0.065 Uiso 1 1 calc R
C11 C 0.1892(4) 0.3831(2) 0.7115(2) 0.0785(14) Uani 1 1 d .
H11A H 0.1722 0.3354 0.6839 0.118 Uiso 1 1 calc R
H11B H 0.1203 0.3932 0.7467 0.118 Uiso 1 1 calc R
H11C H 0.2680 0.3778 0.7395 0.118 Uiso 1 1 calc R
C12 C 0.0867(3) 0.4575(2) 0.6011(2) 0.0797(14) Uani 1 1 d .
H12A H 0.0979 0.5027 0.5688 0.119 Uiso 1 1 calc R
H12B H 0.0092 0.4632 0.6304 0.119 Uiso 1 1 calc R
H12C H 0.0813 0.4112 0.5699 0.119 Uiso 1 1 calc R
C13 C 0.5403(3) 0.58211(19) 0.74627(19) 0.0393(10) Uani 1 1 d .
H13 H 0.4964 0.6298 0.7288 0.047 Uiso 1 1 calc R
C14 C 0.6829(3) 0.5973(2) 0.7383(2) 0.0445(10) Uani 1 1 d .
C15 C 0.7240(4) 0.6674(2) 0.7068(2) 0.0660(12) Uani 1 1 d .
H15 H 0.6643 0.7051 0.6920 0.079 Uiso 1 1 calc R
C16 C 0.8537(5) 0.6818(3) 0.6971(3) 0.0949(17) Uani 1 1 d .
H16 H 0.8801 0.7290 0.6753 0.114 Uiso 1 1 calc R
C17 C 0.9427(4) 0.6281(3) 0.7188(3) 0.0854(16) Uani 1 1 d .
H17 H 1.0297 0.6380 0.7121 0.102 Uiso 1 1 calc R
C18 C 0.9025(4) 0.5602(3) 0.7502(2) 0.0716(13) Uani 1 1 d .
H18 H 0.9632 0.5236 0.7662 0.086 Uiso 1 1 calc R
C19 C 0.7731(4) 0.5428(2) 0.7597(2) 0.0557(11) Uani 1 1 d .
H19 H 0.7480 0.4948 0.7803 0.067 Uiso 1 1 calc R
C20 C 0.3513(4) 0.5665(3) 0.8329(2) 0.0510(11) Uani 1 1 d .
C21 C 0.4971(4) 0.5676(2) 0.8302(2) 0.0446(10) Uani 1 1 d .
C22 C 0.5452(3) 0.6312(2) 0.88475(19) 0.0637(12) Uani 1 1 d .
H22A H 0.5180 0.6194 0.9361 0.096 Uiso 1 1 calc R
H22B H 0.5108 0.6812 0.8695 0.096 Uiso 1 1 calc R
H22C H 0.6371 0.6332 0.8829 0.096 Uiso 1 1 calc R
C23 C 0.4321(4) 0.4565(2) 0.8818(2) 0.0509(10) Uani 1 1 d .
C24 C 0.4134(5) 0.3837(2) 0.9200(2) 0.0564(11) Uani 1 1 d .
C25 C 0.3140(5) 0.3531(3) 0.9575(3) 0.0891(16) Uani 1 1 d .
H25 H 0.2342 0.3765 0.9642 0.107 Uiso 1 1 calc R
C26 C 0.3524(6) 0.2783(3) 0.9853(3) 0.114(2) Uani 1 1 d .
H26 H 0.3032 0.2430 1.0135 0.137 Uiso 1 1 calc R
C27 C 0.4731(6) 0.2692(3) 0.9626(3) 0.0988(18) Uani 1 1 d .
H27 H 0.5223 0.2248 0.9726 0.119 Uiso 1 1 calc R
C28 C 0.7065(4) 0.2846(2) 0.7829(3) 0.0889(15) Uani 1 1 d .
H28A H 0.6932 0.3059 0.8340 0.107 Uiso 1 1 calc R
H28B H 0.7079 0.2278 0.7871 0.107 Uiso 1 1 calc R

loop_
_atom_site_aniso_label
_atom_site_aniso_U_11
_atom_site_aniso_U_22
_atom_site_aniso_U_33
_atom_site_aniso_U_23
_atom_site_aniso_U_13
_atom_site_aniso_U_12
P1 0.0395(5) 0.0504(6) 0.0337(6) -0.0007(6) -0.0042(6) -0.0008(6)
Cl1 0.1230(10) 0.0797(9) 0.1232(12) -0.0150(9) -0.0512(10) 0.0096(9)
Cl2 0.0895(10) 0.1317(13) 0.1971(18) -0.0281(13) 0.0403(11) -0.0105(9)
N1 0.0433(19) 0.054(2) 0.0367(19) -0.0031(17) 0.0019(17) -0.0097(16)
N2 0.0391(18) 0.0511(19) 0.0328(18) -0.0092(17) -0.0028(16) -0.0065(15)
N3 0.0527(18) 0.0332(17) 0.0413(18) -0.0030(16) -0.0082(16) -0.0032(16)
N4 0.059(2) 0.055(2) 0.0284(18) 0.0028(17) 0.0008(17) 0.0041(18)
O1 0.0543(15) 0.0438(14) 0.0534(17) 0.0027(15) -0.0077(14) 0.0098(12)
O2 0.0559(18) 0.0602(18) 0.066(2) -0.0010(16) 0.0251(16) 0.0042(16)
O3 0.0585(19) 0.082(2) 0.073(2) -0.0012(18) 0.0130(17) 0.0258(17)
O4 0.078(2) 0.074(2) 0.082(2) 0.0225(19) 0.0127(18) 0.006(2)
C1 0.040(2) 0.058(3) 0.036(2) -0.001(2) -0.002(2) 0.008(2)
C2 0.045(3) 0.049(3) 0.034(2) -0.004(2) -0.015(2) 0.004(2)
C3 0.068(3) 0.055(3) 0.048(3) -0.001(2) -0.009(2) -0.002(2)
C4 0.097(4) 0.050(3) 0.063(3) -0.008(3) -0.022(3) 0.005(3)
C5 0.103(4) 0.075(3) 0.056(3) -0.023(3) 0.001(3) 0.022(3)
C6 0.054(3) 0.082(3) 0.047(3) -0.014(3) 0.000(2) 0.011(2)
C7 0.054(3) 0.076(3) 0.052(3) -0.019(3) 0.006(2) -0.012(3)
C8 0.051(3) 0.155(5) 0.075(3) -0.024(3) -0.001(3) -0.004(3)
C9 0.121(4) 0.101(4) 0.062(3) 0.000(3) 0.038(3) -0.024(3)
C10 0.040(2) 0.076(3) 0.045(3) -0.006(2) 0.007(2) 0.001(2)
C11 0.079(3) 0.096(3) 0.060(3) 0.019(3) 0.017(3) -0.022(3)
C12 0.045(2) 0.121(4) 0.073(3) -0.011(3) -0.007(3) 0.006(3)
C13 0.044(2) 0.040(2) 0.033(2) -0.0076(19) -0.0061(19) 0.0039(18)
C14 0.054(3) 0.049(3) 0.030(2) -0.002(2) 0.000(2) -0.006(2)
C15 0.064(3) 0.060(3) 0.074(3) 0.001(3) 0.002(3) -0.001(3)
C16 0.068(4) 0.085(4) 0.132(5) 0.000(4) 0.030(4) -0.022(3)
C17 0.053(4) 0.109(5) 0.094(4) -0.025(4) 0.011(3) -0.012(3)
C18 0.042(3) 0.112(4) 0.060(3) -0.014(3) -0.008(3) 0.008(3)
C19 0.050(3) 0.064(3) 0.053(3) 0.005(2) -0.004(2) 0.004(3)
C20 0.056(3) 0.053(3) 0.044(3) -0.014(3) 0.014(2) 0.010(3)
C21 0.048(3) 0.051(3) 0.035(3) -0.006(2) 0.002(2) -0.001(2)
C22 0.088(3) 0.075(3) 0.028(2) -0.011(2) -0.005(2) -0.006(2)
C23 0.062(3) 0.056(3) 0.034(2) -0.003(2) 0.015(3) 0.010(3)
C24 0.065(3) 0.054(3) 0.051(3) 0.002(2) 0.017(3) -0.003(3)
C25 0.090(4) 0.066(3) 0.111(4) 0.005(3) 0.044(4) 0.000(3)
C26 0.126(5) 0.080(4) 0.136(6) 0.041(4) 0.058(4) -0.002(4)
C27 0.122(5) 0.075(4) 0.100(4) 0.034(4) 0.002(4) -0.004(4)
C28 0.065(3) 0.105(4) 0.097(4) -0.001(3) -0.013(3) 0.003(3)

loop_
_atom_type_symbol
_atom_type_description
_atom_type_scat_dispersion_real
_atom_type_scat_dispersion_imag
_atom_type_scat_source
C C 0.0033 0.0016 'International Tables Vol C Tables 4.2.6.8 and 6.1.1.4'
H H 0.0000 0.0000 'International Tables Vol C Tables 4.2.6.8 and 6.1.1.4'
N N 0.0061 0.0033 'International Tables Vol C Tables 4.2.6.8 and 6.1.1.4'
O O 0.0106 0.0060 'International Tables Vol C Tables 4.2.6.8 and 6.1.1.4'
P P 0.1023 0.0942 'International Tables Vol C Tables 4.2.6.8 and 6.1.1.4'
Cl Cl 0.1484 0.1585 'International Tables Vol C Tables 4.2.6.8 and 6.1.1.4'

loop_
_geom_angle_atom_site_label_1
_geom_angle_atom_site_label_2
_geom_angle_atom_site_label_3
_geom_angle
O1 P1 N3 107.46(14)
O1 P1 N1 114.02(15)
N3 P1 N1 114.12(14)
O1 P1 N2 122.67(13)
N3 P1 N2 103.42(14)
N1 P1 N2 94.68(15)
C1 N1 C7 121.7(3)
C1 N1 P1 110.7(2)
C7 N1 P1 119.0(2)
C2 N2 C10 121.6(3)
C2 N2 P1 111.7(2)
C10 N2 P1 119.6(2)
C13 N3 P1 126.0(2)
C13 N3 H3 117.0
P1 N3 H3 117.0
C23 N4 C21 106.5(3)
C20 O2 C23 105.5(3)
C27 O4 C24 105.4(4)
N1 C1 C6 119.5(3)
N1 C1 C2 103.0(3)
C6 C1 C2 108.9(3)
N1 C1 H1 108.3
C6 C1 H1 108.3
C2 C1 H1 108.3
N2 C2 C3 117.8(3)
N2 C2 C1 103.0(3)
C3 C2 C1 109.2(3)
N2 C2 H2 108.8
C3 C2 H2 108.8
C1 C2 H2 108.8
C4 C3 C2 109.0(3)
C4 C3 H3A 109.9
C2 C3 H3A 109.9
C4 C3 H3B 109.9
C2 C3 H3B 109.9
H3A C3 H3B 108.3
C3 C4 C5 112.0(3)
C3 C4 H4A 109.2
C5 C4 H4A 109.2
C3 C4 H4B 109.2
C5 C4 H4B 109.2
H4A C4 H4B 107.9
C4 C5 C6 113.1(3)
C4 C5 H5A 109.0
C6 C5 H5A 109.0
C4 C5 H5B 109.0
C6 C5 H5B 109.0
H5A C5 H5B 107.8
C1 C6 C5 108.4(3)
C1 C6 H6A 110.0
C5 C6 H6A 110.0
C1 C6 H6B 110.0
C5 C6 H6B 110.0
H6A C6 H6B 108.4
N1 C7 C9 112.5(3)
N1 C7 C8 113.0(3)
C9 C7 C8 112.1(3)
N1 C7 H7 106.2
C9 C7 H7 106.2
C8 C7 H7 106.2
C7 C8 H8A 109.5
C7 C8 H8B 109.5
H8A C8 H8B 109.5
C7 C8 H8C 109.5
H8A C8 H8C 109.5
H8B C8 H8C 109.5
C7 C9 H9A 109.5
C7 C9 H9B 109.5
H9A C9 H9B 109.5
C7 C9 H9C 109.5
H9A C9 H9C 109.5
H9B C9 H9C 109.5
N2 C10 C11 111.7(3)
N2 C10 C12 112.3(3)
C11 C10 C12 113.7(3)
N2 C10 H10 106.1
C11 C10 H10 106.1
C12 C10 H10 106.1
C10 C11 H11A 109.5
C10 C11 H11B 109.5
H11A C11 H11B 109.5
C10 C11 H11C 109.5
H11A C11 H11C 109.5
H11B C11 H11C 109.5
C10 C12 H12A 109.5
C10 C12 H12B 109.5
H12A C12 H12B 109.5
C10 C12 H12C 109.5
H12A C12 H12C 109.5
H12B C12 H12C 109.5
N3 C13 C14 113.7(3)
N3 C13 C21 108.8(3)
C14 C13 C21 113.5(3)
N3 C13 H13 106.8
C14 C13 H13 106.8
C21 C13 H13 106.8
C19 C14 C15 118.6(4)
C19 C14 C13 122.2(3)
C15 C14 C13 119.2(4)
C14 C15 C16 120.3(4)
C14 C15 H15 119.8
C16 C15 H15 119.8
C17 C16 C15 121.0(5)
C17 C16 H16 119.5
C15 C16 H16 119.5
C18 C17 C16 118.6(5)
C18 C17 H17 120.7
C16 C17 H17 120.7
C17 C18 C19 122.2(4)
C17 C18 H18 118.9
C19 C18 H18 118.9
C14 C19 C18 119.3(4)
C14 C19 H19 120.4
C18 C19 H19 120.4
O3 C20 O2 122.2(4)
O3 C20 C21 131.5(4)
O2 C20 C21 106.3(4)
N4 C21 C20 103.9(3)
N4 C21 C22 109.8(3)
C20 C21 C22 108.5(3)
N4 C21 C13 113.2(3)
C20 C21 C13 108.8(3)
C22 C21 C13 112.2(3)
C21 C22 H22A 109.5
C21 C22 H22B 109.5
H22A C22 H22B 109.5
C21 C22 H22C 109.5
H22A C22 H22C 109.5
H22B C22 H22C 109.5
N4 C23 O2 117.2(3)
N4 C23 C24 130.1(4)
O2 C23 C24 112.6(4)
C25 C24 O4 110.0(4)
C25 C24 C23 132.6(5)
O4 C24 C23 117.3(4)
C24 C25 C26 107.4(5)
C24 C25 H25 126.3
C26 C25 H25 126.3
C27 C26 C25 105.6(5)
C27 C26 H26 127.2
C25 C26 H26 127.2
C26 C27 O4 111.6(5)
C26 C27 H27 124.2
O4 C27 H27 124.2
Cl2 C28 Cl1 113.8(3)
Cl2 C28 H28A 108.8
Cl1 C28 H28A 108.8
Cl2 C28 H28B 108.8
Cl1 C28 H28B 108.8
H28A C28 H28B 107.7

loop_
_geom_bond_atom_site_label_1
_geom_bond_atom_site_label_2
_geom_bond_distance
P1 O1 1.480(2)
P1 N3 1.641(3)
P1 N1 1.641(3)
P1 N2 1.645(3)
Cl1 C28 1.740(4)
Cl2 C28 1.695(4)
N1 C1 1.467(4)
N1 C7 1.482(4)
N2 C2 1.465(4)
N2 C10 1.483(4)
N3 C13 1.454(4)
N3 H3 0.8600
N4 C23 1.264(4)
N4 C21 1.478(4)
O2 C20 1.389(4)
O2 C23 1.402(4)
O3 C20 1.172(4)
O4 C27 1.361(5)
O4 C24 1.374(4)
C1 C6 1.509(4)
C1 C2 1.538(4)
C1 H1 0.9800
C2 C3 1.515(4)
C2 H2 0.9800
C3 C4 1.509(5)
C3 H3A 0.9700
C3 H3B 0.9700
C4 C5 1.520(5)
C4 H4A 0.9700
C4 H4B 0.9700
C5 C6 1.521(5)
C5 H5A 0.9700
C5 H5B 0.9700
C6 H6A 0.9700
C6 H6B 0.9700
C7 C9 1.520(5)
C7 C8 1.541(5)
C7 H7 0.9800
C8 H8A 0.9600
C8 H8B 0.9600
C8 H8C 0.9600
C9 H9A 0.9600
C9 H9B 0.9600
C9 H9C 0.9600
C10 C11 1.507(4)
C10 C12 1.524(4)
C10 H10 0.9800
C11 H11A 0.9600
C11 H11B 0.9600
C11 H11C 0.9600
C12 H12A 0.9600
C12 H12B 0.9600
C12 H12C 0.9600
C13 C14 1.517(4)
C13 C21 1.548(4)
C13 H13 0.9800
C14 C19 1.373(4)
C14 C15 1.380(4)
C15 C16 1.386(5)
C15 H15 0.9300
C16 C17 1.357(5)
C16 H16 0.9300
C17 C18 1.346(5)
C17 H17 0.9300
C18 C19 1.392(5)
C18 H18 0.9300
C19 H19 0.9300
C20 C21 1.522(5)
C21 C22 1.526(4)
C22 H22A 0.9600
C22 H22B 0.9600
C22 H22C 0.9600
C23 C24 1.420(5)
C24 C25 1.331(5)
C25 C26 1.420(6)
C25 H25 0.9300
C26 C27 1.329(6)
C26 H26 0.9300
C27 H27 0.9300
C28 H28A 0.9700
C28 H28B 0.9700

loop_
_geom_torsion_atom_site_label_1
_geom_torsion_atom_site_label_2
_geom_torsion_atom_site_label_3
_geom_torsion_atom_site_label_4
_geom_torsion
O1 P1 N1 C1 -145.6(2)
N3 P1 N1 C1 90.4(2)
N2 P1 N1 C1 -16.6(3)
O1 P1 N1 C7 66.0(3)
N3 P1 N1 C7 -58.0(3)
N2 P1 N1 C7 -165.0(3)
O1 P1 N2 C2 112.1(2)
N3 P1 N2 C2 -126.6(2)
N1 P1 N2 C2 -10.4(2)
O1 P1 N2 C10 -38.9(3)
N3 P1 N2 C10 82.4(3)
N1 P1 N2 C10 -161.4(2)
O1 P1 N3 C13 -18.4(3)
N1 P1 N3 C13 109.0(3)
N2 P1 N3 C13 -149.5(3)
C7 N1 C1 C6 -55.4(5)
P1 N1 C1 C6 157.2(3)
C7 N1 C1 C2 -176.2(3)
P1 N1 C1 C2 36.4(3)
C10 N2 C2 C3 -57.4(4)
P1 N2 C2 C3 152.3(3)
C10 N2 C2 C1 -177.7(3)
P1 N2 C2 C1 32.0(3)
N1 C1 C2 N2 -41.2(3)
C6 C1 C2 N2 -168.9(3)
N1 C1 C2 C3 -167.2(3)
C6 C1 C2 C3 65.0(4)
N2 C2 C3 C4 -177.8(3)
C1 C2 C3 C4 -60.8(4)
C2 C3 C4 C5 54.6(4)
C3 C4 C5 C6 -52.7(5)
N1 C1 C6 C5 -178.1(3)
C2 C1 C6 C5 -60.3(4)
C4 C5 C6 C1 54.9(4)
C1 N1 C7 C9 86.2(4)
P1 N1 C7 C9 -129.0(3)
C1 N1 C7 C8 -42.0(5)
P1 N1 C7 C8 102.9(3)
C2 N2 C10 C11 87.2(4)
P1 N2 C10 C11 -124.7(3)
C2 N2 C10 C12 -41.9(4)
P1 N2 C10 C12 106.1(3)
P1 N3 C13 C14 -101.2(3)
P1 N3 C13 C21 131.2(3)
N3 C13 C14 C19 -64.1(4)
C21 C13 C14 C19 61.0(5)
N3 C13 C14 C15 114.2(4)
C21 C13 C14 C15 -120.7(4)
C19 C14 C15 C16 0.1(6)
C13 C14 C15 C16 -178.3(4)
C14 C15 C16 C17 -0.6(7)
C15 C16 C17 C18 -0.1(8)
C16 C17 C18 C19 1.3(7)
C15 C14 C19 C18 1.1(6)
C13 C14 C19 C18 179.4(3)
C17 C18 C19 C14 -1.8(6)
C23 O2 C20 O3 175.6(4)
C23 O2 C20 C21 -5.9(4)
C23 N4 C21 C20 -6.1(4)
C23 N4 C21 C22 109.8(3)
C23 N4 C21 C13 -124.0(3)
O3 C20 C21 N4 -174.3(4)
O2 C20 C21 N4 7.4(4)
O3 C20 C21 C22 68.9(6)
O2 C20 C21 C22 -109.3(3)
O3 C20 C21 C13 -53.4(6)
O2 C20 C21 C13 128.3(3)
N3 C13 C21 N4 53.4(4)
C14 C13 C21 N4 -74.3(4)
N3 C13 C21 C20 -61.6(4)
C14 C13 C21 C20 170.8(3)
N3 C13 C21 C22 178.3(3)
C14 C13 C21 C22 50.6(4)
C21 N4 C23 O2 2.8(4)
C21 N4 C23 C24 -174.6(4)
C20 O2 C23 N4 2.2(4)
C20 O2 C23 C24 -180.0(3)
C27 O4 C24 C25 1.2(5)
C27 O4 C24 C23 179.4(4)
N4 C23 C24 C25 164.9(5)
O2 C23 C24 C25 -12.6(6)
N4 C23 C24 O4 -12.8(6)
O2 C23 C24 O4 169.7(3)
O4 C24 C25 C26 -0.9(6)
C23 C24 C25 C26 -178.7(5)
C24 C25 C26 C27 0.2(7)
C25 C26 C27 O4 0.6(7)
C24 O4 C27 C26 -1.1(6)
